data_2222573
loop_
_publ_author_name
'Liu, Qing Yun'
'Liu, Qi Sheng'
'Zhao, Qing Ru'

_publ_section_title
;
 Diaqua(1,10-phenanthrolin-2-ol)nickel(II) dinitrate
;
_journal_coeditor_code BT2976
_journal_issue 8
_journal_name_full 'Acta Crystallographica Section E'
_journal_page_first m883
_journal_paper_doi 10.1107/S1600536809025367
_journal_volume 65
_journal_year 2009
_chemical_formula_iupac '[Ni (C12 H8 N2 O)2 (H2 O)2] (N O3)2'
_chemical_formula_moiety 'C24 H20 N4 Ni O 2+, 2(N O3 -)'
_chemical_formula_sum 'C24 H20 N6 Ni O10'
_chemical_formula_weight 611.17
_chemical_name_systematic
;
Diaqua(1,10-phenanthrolin-2-ol)nickel(II) dinitrate
;
_space_group_IT_number 14
_symmetry_cell_setting monoclinic
_symmetry_space_group_name_Hall '-P 2yn'
_symmetry_space_group_name_H-M 'P 1 21/n 1'
_atom_sites_solution_hydrogens geom
_atom_sites_solution_primary direct
_atom_sites_solution_secondary difmap
_audit_creation_method SHELXL-97
_cell_angle_alpha 90.00
_cell_angle_beta 96.126(3)
_cell_angle_gamma 90.00
_cell_formula_units_Z 4
_cell_length_a 9.6939(16)
_cell_length_b 16.386(3)
_cell_length_c 16.101(3)
_cell_measurement_reflns_used 1943
_cell_measurement_temperature 298(2)
_cell_measurement_theta_max 21.3435
_cell_measurement_theta_min 2.4515
_cell_volume 2542.9(8)
_computing_cell_refinement 'SAINT (Bruker, 1997)'
_computing_data_collection 'SMART (Bruker, 1997)'
_computing_data_reduction 'SAINT (Bruker, 1997)'
_computing_molecular_graphics 'SHELXTL (Sheldrick, 2008)'
_computing_publication_material 'SHELXTL (Sheldrick, 2008) and local programs'
_computing_structure_refinement 'SHELXTL (Sheldrick, 2008)'
_computing_structure_solution 'SHELXTL (Sheldrick, 2008)'
_diffrn_ambient_temperature 298(2)
_diffrn_measured_fraction_theta_full 0.990
_diffrn_measured_fraction_theta_max 0.990
_diffrn_measurement_device_type 'Bruker SMART APEX CCD'
_diffrn_measurement_method '\f and \w'
_diffrn_radiation_monochromator graphite
_diffrn_radiation_source 'fine-focus sealed tube'
_diffrn_radiation_type MoK\a
_diffrn_radiation_wavelength 0.71073
_diffrn_reflns_av_R_equivalents 0.0513
_diffrn_reflns_av_sigmaI/netI 0.0843
_diffrn_reflns_limit_h_max 11
_diffrn_reflns_limit_h_min -12
_diffrn_reflns_limit_k_max 20
_diffrn_reflns_limit_k_min -20
_diffrn_reflns_limit_l_max 20
_diffrn_reflns_limit_l_min -18
_diffrn_reflns_number 14665
_diffrn_reflns_theta_full 27.00
_diffrn_reflns_theta_max 27.00
_diffrn_reflns_theta_min 1.78
_exptl_absorpt_coefficient_mu 0.834
_exptl_absorpt_correction_T_max 0.9066
_exptl_absorpt_correction_T_min 0.8378
_exptl_absorpt_correction_type multi-scan
_exptl_absorpt_process_details '(SADABS; Bruker, 1997)'
_exptl_crystal_colour green
_exptl_crystal_density_diffrn 1.596
_exptl_crystal_density_method 'not measured'
_exptl_crystal_description block
_exptl_crystal_F_000 1256
_exptl_crystal_size_max 0.22
_exptl_crystal_size_mid 0.14
_exptl_crystal_size_min 0.12
_refine_diff_density_max 1.647
_refine_diff_density_min -0.520
_refine_ls_extinction_method none
_refine_ls_goodness_of_fit_ref 1.016
_refine_ls_hydrogen_treatment constr
_refine_ls_matrix_type full
_refine_ls_number_parameters 373
_refine_ls_number_reflns 5498
_refine_ls_number_restraints 7
_refine_ls_restrained_S_all 1.018
_refine_ls_R_factor_all 0.1123
_refine_ls_R_factor_gt 0.0712
_refine_ls_shift/su_max 0.008
_refine_ls_shift/su_mean 0.000
_refine_ls_structure_factor_coef Fsqd
_refine_ls_weighting_details 'calc w=1/[\s^2^(Fo^2^)+(0.1199P)^2^] where P=(Fo^2^+2Fc^2^)/3'
_refine_ls_weighting_scheme calc
_refine_ls_wR_factor_gt 0.1922
_refine_ls_wR_factor_ref 0.2115
_reflns_number_gt 3422
_reflns_number_total 5498
_reflns_threshold_expression I>2\s(I)
_cod_data_source_file bt2976.cif
_cod_data_source_block I
_cod_depositor_comments
;
The following automatic conversions were performed:
'_symmetry_cell_setting' value 'Monoclinic' changed to 'monoclinic'
according to '/home/saulius/struct/CIF-dictionaries/cif_core.dic'
dictionary named 'cif_core.dic' version 2.4.1 from 2010-06-29.

Automatic conversion script
Id: cif_fix_enum 1527 2010-12-29 10:47:43Z saulius 

The following automatic conversions were performed:

'_symmetry_cell_setting' value 'Monoclinic' changed to 'monoclinic'
according to /home/saulius/struct/CIF-dictionaries/cif_core.dic
dictionary named 'cif_core.dic' version 2.4.1 from 2010-06-29.

Automatic conversion script
Id: cif_fix_values 1715 2011-07-08 13:25:40Z adriana 
;
_cod_original_cell_volume 2543.0(7)
_cod_original_sg_symbol_H-M 'P 21/n'
_cod_database_code 2222573
_cod_database_fobs_code 2222573

loop_
_symmetry_equiv_pos_as_xyz
'x, y, z'
'-x+1/2, y+1/2, -z+1/2'
'-x, -y, -z'
'x-1/2, -y-1/2, z-1/2'

loop_
_atom_site_type_symbol
_atom_site_label
_atom_site_fract_x
_atom_site_fract_y
_atom_site_fract_z
_atom_site_U_iso_or_equiv
_atom_site_adp_type
_atom_site_calc_flag
_atom_site_refinement_flags
_atom_site_occupancy
_atom_site_disorder_assembly
_atom_site_disorder_group
C C1 1.2334(6) 0.2630(3) 0.6271(4) 0.0598(13) Uani d . 1 . .
C C2 1.3351(6) 0.2507(4) 0.5719(4) 0.0751(17) Uani d . 1 . .
H H2 1.4202 0.2771 0.5815 0.090 Uiso calc R 1 . .
C C3 1.3101(6) 0.2018(4) 0.5063(4) 0.0740(16) Uani d . 1 . .
H H3 1.3787 0.1929 0.4711 0.089 Uiso calc R 1 . .
C C4 1.1785(6) 0.1627(3) 0.4896(3) 0.0611(13) Uani d . 1 . .
C C5 1.0844(5) 0.1778(3) 0.5467(3) 0.0487(11) Uani d . 1 . .
C C6 1.1434(8) 0.1113(4) 0.4208(4) 0.0782(18) Uani d . 1 . .
H H6 1.2091 0.0999 0.3844 0.094 Uiso calc R 1 . .
C C7 1.0151(7) 0.0783(3) 0.4067(3) 0.0738(16) Uani d . 1 . .
H H7 0.9938 0.0450 0.3603 0.089 Uiso calc R 1 . .
C C8 0.9476(5) 0.1425(3) 0.5322(3) 0.0504(11) Uani d . 1 . .
C C9 0.9129(6) 0.0932(3) 0.4610(3) 0.0578(13) Uani d . 1 . .
C C10 0.7784(7) 0.0616(3) 0.4515(3) 0.0719(16) Uani d . 1 . .
H H10 0.7510 0.0282 0.4060 0.086 Uiso calc R 1 . .
C C11 0.6874(6) 0.0786(3) 0.5068(4) 0.0684(15) Uani d . 1 . .
H H11 0.5973 0.0584 0.4989 0.082 Uiso calc R 1 . .
C C12 0.7310(5) 0.1275(3) 0.5769(3) 0.0579(12) Uani d . 1 . .
H H12 0.6682 0.1382 0.6154 0.069 Uiso calc R 1 . .
C C13 1.1424(6) 0.0825(3) 0.7581(3) 0.0669(15) Uani d . 1 . .
H H13 1.2077 0.1012 0.7242 0.080 Uiso calc R 1 . .
C C14 1.1690(6) 0.0154(3) 0.8096(4) 0.0741(16) Uani d . 1 . .
H H14 1.2541 -0.0109 0.8101 0.089 Uiso calc R 1 . .
C C15 1.0762(7) -0.0133(3) 0.8591(4) 0.0750(17) Uani d . 1 . .
H H15 1.0968 -0.0596 0.8915 0.090 Uiso calc R 1 . .
C C16 0.9495(6) 0.0264(3) 0.8617(3) 0.0570(13) Uani d . 1 . .
C C17 0.9239(5) 0.0947(2) 0.8102(3) 0.0451(10) Uani d . 1 . .
C C18 0.8487(7) 0.0017(4) 0.9138(3) 0.0728(16) Uani d . 1 . .
H H18 0.8657 -0.0436 0.9482 0.087 Uiso calc R 1 . .
C C19 0.7298(7) 0.0422(4) 0.9143(3) 0.0735(16) Uani d . 1 . .
H H19 0.6651 0.0243 0.9490 0.088 Uiso calc R 1 . .
C C20 0.6984(6) 0.1129(3) 0.8628(3) 0.0606(13) Uani d . 1 . .
C C21 0.7968(5) 0.1396(3) 0.8111(3) 0.0476(11) Uani d . 1 . .
C C22 0.5746(6) 0.1572(4) 0.8576(3) 0.0706(15) Uani d . 1 . .
H H22 0.5048 0.1407 0.8893 0.085 Uiso calc R 1 . .
C C23 0.5542(5) 0.2221(3) 0.8087(4) 0.0673(16) Uani d . 1 . .
H H23 0.4717 0.2515 0.8062 0.081 Uiso calc R 1 . .
C C24 0.6594(6) 0.2451(3) 0.7613(3) 0.0567(12) Uani d U 1 . .
N N1 0.8571(4) 0.1586(2) 0.5903(2) 0.0466(9) Uani d . 1 . .
N N2 1.1087(4) 0.2266(2) 0.6141(2) 0.0483(9) Uani d . 1 . .
N N3 0.7805(4) 0.2060(2) 0.7610(2) 0.0483(9) Uani d . 1 . .
N N4 1.0152(4) 0.1209(2) 0.7587(2) 0.0434(8) Uani d . 1 . .
N N5 0.2324(5) 0.1885(3) 0.9531(3) 0.0571(10) Uani d . 1 . .
N N6 0.9923(5) 0.4864(3) 0.7949(3) 0.0597(11) Uani d . 1 . .
Ni Ni1 0.94695(6) 0.22382(3) 0.69161(3) 0.0420(2) Uani d . 1 . .
O O1 1.0110(5) 0.4692(2) 0.7221(3) 0.0839(12) Uani d . 1 . .
O O2 1.0314(5) 0.5502(3) 0.8263(3) 0.0953(14) Uani d . 1 . .
O O3 0.9375(5) 0.4333(3) 0.8351(3) 0.0940(14) Uani d . 1 . .
O O4 1.0564(3) 0.29373(18) 0.7868(2) 0.0564(9) Uani d D 1 . .
H H4 1.0100 0.3400 0.7938 0.085 Uiso d RD 1 . .
H H5 1.0704 0.2736 0.8387 0.085 Uiso d RD 1 . .
O O5 0.8685(3) 0.33744(18) 0.64926(18) 0.0566(8) Uani d D 1 . .
H H8 0.9253 0.3749 0.6742 0.085 Uiso d RD 1 . .
H H9 0.8883 0.3366 0.5970 0.085 Uiso d RD 1 . .
O O7 0.2489(4) 0.2210(3) 0.8873(3) 0.0836(13) Uani d . 1 . .
O O8 0.3314(5) 0.1466(3) 0.9880(2) 0.0839(12) Uani d . 1 . .
O O9 0.1269(5) 0.1966(3) 0.9843(3) 0.1059(16) Uani d . 1 . .
O O10 0.6339(5) 0.3093(3) 0.7152(3) 0.1008(14) Uani d U 1 . .
H H17 0.7003 0.3186 0.6891 0.151 Uiso calc R 1 . .
O O11 1.2628(4) 0.3110(3) 0.6896(3) 0.0820(11) Uani d . 1 . .
H H16 1.1964 0.3137 0.7171 0.123 Uiso calc R 1 . .

loop_
_atom_site_aniso_label
_atom_site_aniso_U_11
_atom_site_aniso_U_22
_atom_site_aniso_U_33
_atom_site_aniso_U_12
_atom_site_aniso_U_13
_atom_site_aniso_U_23
C1 0.049(3) 0.055(3) 0.076(4) -0.007(2) 0.007(3) 0.009(3)
C2 0.048(3) 0.078(4) 0.102(5) -0.004(3) 0.019(3) 0.023(4)
C3 0.058(4) 0.089(4) 0.080(4) 0.014(3) 0.032(3) 0.023(3)
C4 0.066(3) 0.061(3) 0.057(3) 0.011(3) 0.012(3) 0.016(2)
C5 0.049(3) 0.050(3) 0.048(3) 0.005(2) 0.007(2) 0.012(2)
C6 0.106(5) 0.071(4) 0.061(3) 0.029(4) 0.028(4) 0.007(3)
C7 0.106(5) 0.066(3) 0.050(3) 0.013(3) 0.010(3) -0.010(3)
C8 0.063(3) 0.039(2) 0.048(2) 0.008(2) -0.004(2) 0.0052(19)
C9 0.076(4) 0.047(3) 0.048(3) 0.006(2) -0.001(3) -0.001(2)
C10 0.093(5) 0.056(3) 0.062(3) -0.003(3) -0.019(3) -0.009(3)
C11 0.059(3) 0.062(3) 0.080(4) -0.012(3) -0.013(3) -0.004(3)
C12 0.048(3) 0.054(3) 0.069(3) -0.009(2) -0.005(2) -0.007(2)
C13 0.070(4) 0.046(3) 0.079(3) 0.015(2) -0.020(3) -0.015(2)
C14 0.070(4) 0.060(3) 0.088(4) 0.020(3) -0.013(3) -0.010(3)
C15 0.097(5) 0.047(3) 0.075(4) 0.014(3) -0.019(3) 0.010(3)
C16 0.074(4) 0.043(3) 0.050(3) -0.011(2) -0.008(2) -0.001(2)
C17 0.048(3) 0.039(2) 0.046(2) -0.0045(19) 0.000(2) -0.0028(19)
C18 0.080(4) 0.067(3) 0.068(4) -0.020(3) -0.004(3) 0.016(3)
C19 0.088(5) 0.074(4) 0.059(3) -0.030(3) 0.012(3) 0.007(3)
C20 0.058(3) 0.068(3) 0.057(3) -0.017(3) 0.010(2) -0.008(3)
C21 0.048(3) 0.048(3) 0.046(2) -0.006(2) 0.002(2) -0.006(2)
C22 0.059(3) 0.088(4) 0.068(4) -0.014(3) 0.024(3) -0.015(3)
C23 0.048(3) 0.078(4) 0.077(4) 0.009(3) 0.009(3) -0.022(3)
C24 0.052(3) 0.059(3) 0.059(3) 0.002(2) 0.009(2) -0.008(2)
N1 0.042(2) 0.045(2) 0.052(2) -0.0019(16) 0.0018(17) -0.0005(17)
N2 0.040(2) 0.053(2) 0.053(2) -0.0052(16) 0.0054(18) 0.0069(17)
N3 0.041(2) 0.051(2) 0.053(2) 0.0049(16) 0.0020(18) -0.0036(17)
N4 0.042(2) 0.0396(19) 0.048(2) 0.0030(16) 0.0024(17) -0.0040(16)
N5 0.066(3) 0.057(2) 0.045(2) 0.004(2) -0.008(2) -0.0014(19)
N6 0.054(3) 0.055(3) 0.069(3) 0.006(2) 0.002(2) -0.001(2)
Ni1 0.0387(4) 0.0426(3) 0.0436(3) -0.0013(2) -0.0010(2) 0.0009(2)
O1 0.100(3) 0.071(3) 0.083(3) -0.011(2) 0.019(2) -0.004(2)
O2 0.103(3) 0.061(3) 0.117(3) -0.008(2) -0.010(3) -0.026(2)
O3 0.101(3) 0.082(3) 0.108(3) -0.007(3) 0.054(3) -0.004(3)
O4 0.066(2) 0.0468(18) 0.0517(18) 0.0024(15) -0.0163(16) 0.0007(14)
O5 0.064(2) 0.0502(18) 0.0517(18) -0.0021(15) -0.0100(16) 0.0037(14)
O7 0.067(3) 0.110(3) 0.072(3) 0.006(2) 0.001(2) 0.024(2)
O8 0.089(3) 0.106(3) 0.057(2) 0.031(3) 0.008(2) 0.012(2)
O9 0.072(3) 0.113(4) 0.141(4) 0.009(3) 0.050(3) -0.019(3)
O10 0.084(3) 0.101(3) 0.120(4) 0.012(3) 0.022(3) 0.022(3)
O11 0.065(3) 0.082(3) 0.099(3) -0.024(2) 0.007(2) -0.015(2)

loop_
_atom_type_symbol
_atom_type_description
_atom_type_scat_dispersion_real
_atom_type_scat_dispersion_imag
_atom_type_scat_source
C C 0.0033 0.0016 'International Tables Vol C Tables 4.2.6.8 and 6.1.1.4'
H H 0.0000 0.0000 'International Tables Vol C Tables 4.2.6.8 and 6.1.1.4'
N N 0.0061 0.0033 'International Tables Vol C Tables 4.2.6.8 and 6.1.1.4'
O O 0.0106 0.0060 'International Tables Vol C Tables 4.2.6.8 and 6.1.1.4'
Ni Ni 0.3393 1.1124 'International Tables Vol C Tables 4.2.6.8 and 6.1.1.4'

loop_
_geom_angle_atom_site_label_1
_geom_angle_atom_site_label_2
_geom_angle_atom_site_label_3
_geom_angle_site_symmetry_1
_geom_angle_site_symmetry_3
_geom_angle
_geom_angle_publ_flag
O11 C1 N2 . . 120.9(5) ?
O11 C1 C2 . . 118.0(5) ?
N2 C1 C2 . . 121.1(5) ?
C3 C2 C1 . . 120.5(6) ?
C3 C2 H2 . . 119.8 ?
C1 C2 H2 . . 119.8 ?
C2 C3 C4 . . 120.3(5) ?
C2 C3 H3 . . 119.9 ?
C4 C3 H3 . . 119.9 ?
C5 C4 C6 . . 120.6(5) ?
C5 C4 C3 . . 115.7(5) ?
C6 C4 C3 . . 123.7(6) ?
N2 C5 C4 . . 124.8(4) ?
N2 C5 C8 . . 116.5(4) ?
C4 C5 C8 . . 118.7(4) ?
C7 C6 C4 . . 120.9(6) ?
C7 C6 H6 . . 119.6 ?
C4 C6 H6 . . 119.6 ?
C6 C7 C9 . . 121.4(5) ?
C6 C7 H7 . . 119.3 ?
C9 C7 H7 . . 119.3 ?
N1 C8 C9 . . 123.2(5) ?
N1 C8 C5 . . 117.1(4) ?
C9 C8 C5 . . 119.7(5) ?
C10 C9 C7 . . 125.3(5) ?
C10 C9 C8 . . 116.1(5) ?
C7 C9 C8 . . 118.7(5) ?
C11 C10 C9 . . 121.4(5) ?
C11 C10 H10 . . 119.3 ?
C9 C10 H10 . . 119.3 ?
C10 C11 C12 . . 119.0(5) ?
C10 C11 H11 . . 120.5 ?
C12 C11 H11 . . 120.5 ?
N1 C12 C11 . . 122.8(5) ?
N1 C12 H12 . . 118.6 ?
C11 C12 H12 . . 118.6 ?
N4 C13 C14 . . 117.8(6) ?
N4 C13 H13 . . 121.1 ?
C14 C13 H13 . . 121.1 ?
C15 C14 C13 . . 122.6(5) ?
C15 C14 H14 . . 118.7 ?
C13 C14 H14 . . 118.7 ?
C14 C15 C16 . . 120.0(5) ?
C14 C15 H15 . . 120.0 ?
C16 C15 H15 . . 120.0 ?
C15 C16 C17 . . 117.2(5) ?
C15 C16 C18 . . 123.4(5) ?
C17 C16 C18 . . 119.4(5) ?
N4 C17 C16 . . 122.3(4) ?
N4 C17 C21 . . 117.6(4) ?
C16 C17 C21 . . 120.1(4) ?
C19 C18 C16 . . 121.0(5) ?
C19 C18 H18 . . 119.5 ?
C16 C18 H18 . . 119.5 ?
C18 C19 C20 . . 121.9(5) ?
C18 C19 H19 . . 119.1 ?
C20 C19 H19 . . 119.1 ?
C22 C20 C21 . . 115.9(5) ?
C22 C20 C19 . . 125.5(5) ?
C21 C20 C19 . . 118.6(5) ?
N3 C21 C20 . . 124.2(4) ?
N3 C21 C17 . . 116.8(4) ?
C20 C21 C17 . . 119.0(4) ?
C23 C22 C20 . . 121.7(5) ?
C23 C22 H22 . . 119.1 ?
C20 C22 H22 . . 119.1 ?
C22 C23 C24 . . 118.1(5) ?
C22 C23 H23 . . 120.9 ?
C24 C23 H23 . . 120.9 ?
O10 C24 N3 . . 120.0(5) ?
O10 C24 C23 . . 115.4(5) ?
N3 C24 C23 . . 124.6(5) ?
C12 N1 C8 . . 117.6(4) ?
C12 N1 Ni1 . . 129.3(3) ?
C8 N1 Ni1 . . 113.0(3) ?
C1 N2 C5 . . 117.7(4) ?
C1 N2 Ni1 . . 129.1(4) ?
C5 N2 Ni1 . . 112.8(3) ?
C24 N3 C21 . . 115.4(4) ?
C24 N3 Ni1 . . 131.8(3) ?
C21 N3 Ni1 . . 112.6(3) ?
C17 N4 C13 . . 120.2(4) ?
C17 N4 Ni1 . . 112.7(3) ?
C13 N4 Ni1 . . 127.0(3) ?
O9 N5 O7 . . 121.1(5) ?
O9 N5 O8 . . 121.3(5) ?
O7 N5 O8 . . 117.6(5) ?
O2 N6 O1 . . 121.5(5) ?
O2 N6 O3 . . 121.6(5) ?
O1 N6 O3 . . 116.8(5) ?
N1 Ni1 N4 . . 94.29(13) ?
N1 Ni1 N3 . . 93.77(14) ?
N4 Ni1 N3 . . 80.16(14) ?
N1 Ni1 O5 . . 95.45(12) ?
N4 Ni1 O5 . . 167.48(13) ?
N3 Ni1 O5 . . 91.36(14) ?
N1 Ni1 N2 . . 79.68(15) ?
N4 Ni1 N2 . . 96.29(14) ?
N3 Ni1 N2 . . 172.35(14) ?
O5 Ni1 N2 . . 93.17(13) ?
N1 Ni1 O4 . . 173.62(14) ?
N4 Ni1 O4 . . 87.43(13) ?
N3 Ni1 O4 . . 92.58(14) ?
O5 Ni1 O4 . . 83.74(11) ?
N2 Ni1 O4 . . 94.04(15) ?
Ni1 O4 H4 . . 109.3 ?
Ni1 O4 H5 . . 119.5 ?
H4 O4 H5 . . 103.0 ?
Ni1 O5 H8 . . 106.2 ?
Ni1 O5 H9 . . 100.8 ?
H8 O5 H9 . . 104.7 ?
C24 O10 H17 . . 109.5 ?
C1 O11 H16 . . 109.5 ?

loop_
_geom_bond_atom_site_label_1
_geom_bond_atom_site_label_2
_geom_bond_site_symmetry_2
_geom_bond_distance
_geom_bond_publ_flag
C1 O11 . 1.286(7) ?
C1 N2 . 1.344(6) ?
C1 C2 . 1.410(8) ?
C2 C3 . 1.327(9) ?
C2 H2 . 0.9300 ?
C3 C4 . 1.427(8) ?
C3 H3 . 0.9300 ?
C4 C5 . 1.385(6) ?
C4 C6 . 1.404(8) ?
C5 N2 . 1.347(6) ?
C5 C8 . 1.443(7) ?
C6 C7 . 1.353(9) ?
C6 H6 . 0.9300 ?
C7 C9 . 1.410(7) ?
C7 H7 . 0.9300 ?
C8 N1 . 1.374(6) ?
C8 C9 . 1.413(6) ?
C9 C10 . 1.396(8) ?
C10 C11 . 1.348(8) ?
C10 H10 . 0.9300 ?
C11 C12 . 1.412(7) ?
C11 H11 . 0.9300 ?
C12 N1 . 1.320(6) ?
C12 H12 . 0.9300 ?
C13 N4 . 1.385(6) ?
C13 C14 . 1.386(7) ?
C13 H13 . 0.9300 ?
C14 C15 . 1.348(8) ?
C14 H14 . 0.9300 ?
C15 C16 . 1.395(8) ?
C15 H15 . 0.9300 ?
C16 C17 . 1.399(6) ?
C16 C18 . 1.413(7) ?
C17 N4 . 1.347(5) ?
C17 C21 . 1.437(6) ?
C18 C19 . 1.332(8) ?
C18 H18 . 0.9300 ?
C19 C20 . 1.437(8) ?
C19 H19 . 0.9300 ?
C20 C22 . 1.397(8) ?
C20 C21 . 1.402(6) ?
C21 N3 . 1.354(6) ?
C22 C23 . 1.327(8) ?
C22 H22 . 0.9300 ?
C23 C24 . 1.389(7) ?
C23 H23 . 0.9300 ?
C24 O10 . 1.296(6) ?
C24 N3 . 1.338(6) ?
N1 Ni1 . 2.065(4) ?
N2 Ni1 . 2.106(4) ?
N3 Ni1 . 2.079(4) ?
N4 Ni1 . 2.072(3) ?
N5 O9 . 1.193(6) ?
N5 O7 . 1.212(5) ?
N5 O8 . 1.262(5) ?
N6 O2 . 1.206(5) ?
N6 O1 . 1.237(5) ?
N6 O3 . 1.238(5) ?
Ni1 O5 . 2.097(3) ?
Ni1 O4 . 2.107(3) ?
O4 H4 . 0.8949 ?
O4 H5 . 0.8947 ?
O5 H8 . 0.8914 ?
O5 H9 . 0.8838 ?
O10 H17 . 0.8200 ?
O11 H16 . 0.8200 ?

loop_
_geom_hbond_atom_site_label_D
_geom_hbond_atom_site_label_H
_geom_hbond_atom_site_label_A
_geom_hbond_site_symmetry_A
_geom_hbond_distance_DH
_geom_hbond_distance_HA
_geom_hbond_distance_DA
_geom_hbond_angle_DHA
O11 H16 O4 . 0.82 1.88 2.683(5) 166.1
O10 H17 O5 . 0.82 1.84 2.651(6) 169.4
O5 H9 O8 4_665 0.88 1.80 2.596(5) 148.1
O5 H8 O1 . 0.89 1.88 2.757(5) 167.3
O4 H5 O7 1_655 0.89 2.02 2.623(5) 124.0
O4 H4 O3 . 0.89 1.84 2.712(5) 165.4

loop_
_geom_torsion_atom_site_label_1
_geom_torsion_atom_site_label_2
_geom_torsion_atom_site_label_3
_geom_torsion_atom_site_label_4
_geom_torsion_site_symmetry_1
_geom_torsion_site_symmetry_2
_geom_torsion_site_symmetry_3
_geom_torsion_site_symmetry_4
_geom_torsion
_geom_torsion_publ_flag
O11 C1 C2 C3 . . . . -180.0(6) ?
N2 C1 C2 C3 . . . . -1.0(8) ?
C1 C2 C3 C4 . . . . 1.7(9) ?
C2 C3 C4 C5 . . . . -1.6(8) ?
C2 C3 C4 C6 . . . . 178.8(5) ?
C6 C4 C5 N2 . . . . -179.5(4) ?
C3 C4 C5 N2 . . . . 0.9(7) ?
C6 C4 C5 C8 . . . . -2.5(7) ?
C3 C4 C5 C8 . . . . 177.9(4) ?
C5 C4 C6 C7 . . . . 2.8(8) ?
C3 C4 C6 C7 . . . . -177.7(5) ?
C4 C6 C7 C9 . . . . -0.8(8) ?
N2 C5 C8 N1 . . . . -3.0(6) ?
C4 C5 C8 N1 . . . . 179.8(4) ?
N2 C5 C8 C9 . . . . 177.6(4) ?
C4 C5 C8 C9 . . . . 0.4(6) ?
C6 C7 C9 C10 . . . . -179.8(5) ?
C6 C7 C9 C8 . . . . -1.3(8) ?
N1 C8 C9 C10 . . . . 0.8(7) ?
C5 C8 C9 C10 . . . . -179.8(4) ?
N1 C8 C9 C7 . . . . -177.8(4) ?
C5 C8 C9 C7 . . . . 1.5(6) ?
C7 C9 C10 C11 . . . . 179.5(5) ?
C8 C9 C10 C11 . . . . 0.9(7) ?
C9 C10 C11 C12 . . . . -1.8(8) ?
C10 C11 C12 N1 . . . . 1.0(8) ?
N4 C13 C14 C15 . . . . 0.3(8) ?
C13 C14 C15 C16 . . . . -2.1(9) ?
C14 C15 C16 C17 . . . . 1.3(8) ?
C14 C15 C16 C18 . . . . -177.9(5) ?
C15 C16 C17 N4 . . . . 1.3(7) ?
C18 C16 C17 N4 . . . . -179.5(4) ?
C15 C16 C17 C21 . . . . -178.5(4) ?
C18 C16 C17 C21 . . . . 0.7(6) ?
C15 C16 C18 C19 . . . . 179.4(5) ?
C17 C16 C18 C19 . . . . 0.2(8) ?
C16 C18 C19 C20 . . . . -0.4(8) ?
C18 C19 C20 C22 . . . . 177.8(5) ?
C18 C19 C20 C21 . . . . -0.3(8) ?
C22 C20 C21 N3 . . . . 2.9(7) ?
C19 C20 C21 N3 . . . . -178.8(4) ?
C22 C20 C21 C17 . . . . -177.0(4) ?
C19 C20 C21 C17 . . . . 1.2(7) ?
N4 C17 C21 N3 . . . . -1.2(6) ?
C16 C17 C21 N3 . . . . 178.6(4) ?
N4 C17 C21 C20 . . . . 178.7(4) ?
C16 C17 C21 C20 . . . . -1.5(6) ?
C21 C20 C22 C23 . . . . -2.2(8) ?
C19 C20 C22 C23 . . . . 179.7(5) ?
C20 C22 C23 C24 . . . . 0.7(8) ?
C22 C23 C24 O10 . . . . -179.6(5) ?
C22 C23 C24 N3 . . . . 0.4(8) ?
C11 C12 N1 C8 . . . . 0.6(7) ?
C11 C12 N1 Ni1 . . . . -175.0(4) ?
C9 C8 N1 C12 . . . . -1.6(6) ?
C5 C8 N1 C12 . . . . 179.1(4) ?
C9 C8 N1 Ni1 . . . . 174.8(3) ?
C5 C8 N1 Ni1 . . . . -4.6(5) ?
O11 C1 N2 C5 . . . . 179.2(5) ?
C2 C1 N2 C5 . . . . 0.2(7) ?
O11 C1 N2 Ni1 . . . . -8.2(7) ?
C2 C1 N2 Ni1 . . . . 172.9(4) ?
C4 C5 N2 C1 . . . . -0.3(7) ?
C8 C5 N2 C1 . . . . -177.3(4) ?
C4 C5 N2 Ni1 . . . . -174.1(3) ?
C8 C5 N2 Ni1 . . . . 8.9(5) ?
O10 C24 N3 C21 . . . . -179.8(5) ?
C23 C24 N3 C21 . . . . 0.2(7) ?
O10 C24 N3 Ni1 . . . . -4.2(7) ?
C23 C24 N3 Ni1 . . . . 175.9(4) ?
C20 C21 N3 C24 . . . . -1.9(6) ?
C17 C21 N3 C24 . . . . 178.0(4) ?
C20 C21 N3 Ni1 . . . . -178.4(4) ?
C17 C21 N3 Ni1 . . . . 1.5(5) ?
C16 C17 N4 C13 . . . . -3.0(6) ?
C21 C17 N4 C13 . . . . 176.8(4) ?
C16 C17 N4 Ni1 . . . . -179.6(3) ?
C21 C17 N4 Ni1 . . . . 0.2(5) ?
C14 C13 N4 C17 . . . . 2.2(6) ?
C14 C13 N4 Ni1 . . . . 178.2(3) ?
C12 N1 Ni1 N4 . . . . 87.2(4) ?
C8 N1 Ni1 N4 . . . . -88.6(3) ?
C12 N1 Ni1 N3 . . . . 6.8(4) ?
C8 N1 Ni1 N3 . . . . -169.0(3) ?
C12 N1 Ni1 O5 . . . . -85.0(4) ?
C8 N1 Ni1 O5 . . . . 99.3(3) ?
C12 N1 Ni1 N2 . . . . -177.2(4) ?
C8 N1 Ni1 N2 . . . . 7.0(3) ?
C12 N1 Ni1 O4 . . . . -167.3(10) ?
C8 N1 Ni1 O4 . . . . 16.9(13) ?
C17 N4 Ni1 N1 . . . . -92.6(3) ?
C13 N4 Ni1 N1 . . . . 91.1(4) ?
C17 N4 Ni1 N3 . . . . 0.4(3) ?
C13 N4 Ni1 N3 . . . . -175.8(4) ?
C17 N4 Ni1 O5 . . . . 48.4(7) ?
C13 N4 Ni1 O5 . . . . -127.9(6) ?
C17 N4 Ni1 N2 . . . . -172.7(3) ?
C13 N4 Ni1 N2 . . . . 11.0(4) ?
C17 N4 Ni1 O4 . . . . 93.5(3) ?
C13 N4 Ni1 O4 . . . . -82.8(4) ?
C24 N3 Ni1 N1 . . . . -83.1(4) ?
C21 N3 Ni1 N1 . . . . 92.7(3) ?
C24 N3 Ni1 N4 . . . . -176.8(4) ?
C21 N3 Ni1 N4 . . . . -1.1(3) ?
C24 N3 Ni1 O5 . . . . 12.4(4) ?
C21 N3 Ni1 O5 . . . . -171.8(3) ?
C24 N3 Ni1 N2 . . . . -113.9(10) ?
C21 N3 Ni1 N2 . . . . 61.9(11) ?
C24 N3 Ni1 O4 . . . . 96.2(4) ?
C21 N3 Ni1 O4 . . . . -88.0(3) ?
C1 N2 Ni1 N1 . . . . 178.4(4) ?
C5 N2 Ni1 N1 . . . . -8.7(3) ?
C1 N2 Ni1 N4 . . . . -88.4(4) ?
C5 N2 Ni1 N4 . . . . 84.6(3) ?
C1 N2 Ni1 N3 . . . . -150.3(9) ?
C5 N2 Ni1 N3 . . . . 22.6(12) ?
C1 N2 Ni1 O5 . . . . 83.4(4) ?
C5 N2 Ni1 O5 . . . . -103.6(3) ?
C1 N2 Ni1 O4 . . . . -0.5(4) ?
C5 N2 Ni1 O4 . . . . 172.4(3) ?
